data_4087825
loop_
_publ_author_name
'Milner, Phillip J.'
'Yang, Yang'
'Buchwald, Stephen L.'

_publ_section_title
;
 In-Depth Assessment of the Palladium-Catalyzed Fluorination of
 Five-Membered Heteroaryl Bromides.
;
_journal_issue 19
_journal_name_full Organometallics
_journal_page_first 4775
_journal_page_last 4780
_journal_paper_doi 10.1021/acs.organomet.5b00631
_journal_volume 34
_journal_year 2015
_chemical_formula_sum 'C52 H72 Br Cl6 O3 P Pd S'
_chemical_formula_weight 1207.13
_space_group_crystal_system triclinic
_space_group_IT_number 2
_space_group_name_Hall '-P 1'
_space_group_name_H-M_alt 'P -1'
_atom_sites_solution_hydrogens geom
_atom_sites_solution_primary direct
_atom_sites_solution_secondary difmap
_audit_creation_method SHELXL-2014
_cell_angle_alpha 70.077(4)
_cell_angle_beta 77.005(4)
_cell_angle_gamma 62.377(3)
_cell_formula_units_Z 2
_cell_length_a 13.5389(7)
_cell_length_b 14.0092(8)
_cell_length_c 17.1535(11)
_cell_measurement_reflns_used 9895
_cell_measurement_temperature 100(2)
_cell_measurement_theta_max 68.12
_cell_measurement_theta_min 3.70
_cell_volume 2701.4(3)
_computing_cell_refinement 'SAINT 7.46A (Bruker-AXS, 2011)'
_computing_data_collection 'APEX2 v2011.4.0 (Bruker-AXS, 2011)'
_computing_data_reduction 'SAINT 7.46A (Bruker-AXS, 2011)'
_computing_molecular_graphics 'Bruker SHELXTL'
_computing_publication_material 'Bruker SHELXTL'
_computing_structure_refinement 'SHELXL-2014 (Sheldrick, 2014)'
_computing_structure_solution 'SHELXS-97 (Sheldrick, 2008)'
_diffrn_ambient_temperature 100(2)
_diffrn_detector_area_resol_mean 8.3
_diffrn_measured_fraction_theta_full 0.989
_diffrn_measured_fraction_theta_max 0.984
_diffrn_measurement_device_type 'Bruker Smart APEX2 CCD'
_diffrn_measurement_method '\f and \w scans'
_diffrn_radiation_type CuK\a
_diffrn_radiation_wavelength 1.54178
_diffrn_reflns_av_R_equivalents 0.0790
_diffrn_reflns_av_unetI/netI 0.0483
_diffrn_reflns_Laue_measured_fraction_full 0.989
_diffrn_reflns_Laue_measured_fraction_max 0.984
_diffrn_reflns_limit_h_max 16
_diffrn_reflns_limit_h_min -15
_diffrn_reflns_limit_k_max 16
_diffrn_reflns_limit_k_min -16
_diffrn_reflns_limit_l_max 20
_diffrn_reflns_limit_l_min -20
_diffrn_reflns_number 72957
_diffrn_reflns_point_group_measured_fraction_full 0.989
_diffrn_reflns_point_group_measured_fraction_max 0.984
_diffrn_reflns_theta_full 67.679
_diffrn_reflns_theta_max 68.244
_diffrn_reflns_theta_min 2.749
_diffrn_source 'I\mS micro-focus sealed tube, multilayer optics'
_exptl_absorpt_coefficient_mu 7.324
_exptl_absorpt_correction_T_max 0.7531
_exptl_absorpt_correction_T_min 0.5592
_exptl_absorpt_correction_type multi-scan
_exptl_absorpt_process_details 'SADABS (Sheldrick, 2009)'
_exptl_crystal_colour yellow
_exptl_crystal_density_diffrn 1.484
_exptl_crystal_density_method 'not measured'
_exptl_crystal_description plate
_exptl_crystal_F_000 1244
_exptl_crystal_size_max 0.330
_exptl_crystal_size_mid 0.300
_exptl_crystal_size_min 0.005
_refine_diff_density_max 3.273
_refine_diff_density_min -0.992
_refine_diff_density_rms 0.140
_refine_ls_extinction_method none
_refine_ls_goodness_of_fit_ref 1.035
_refine_ls_hydrogen_treatment mixed
_refine_ls_matrix_type full
_refine_ls_number_parameters 646
_refine_ls_number_reflns 9735
_refine_ls_number_restraints 1134
_refine_ls_restrained_S_all 0.988
_refine_ls_R_factor_all 0.0701
_refine_ls_R_factor_gt 0.0618
_refine_ls_shift/su_max 0.001
_refine_ls_shift/su_mean 0.000
_refine_ls_structure_factor_coef Fsqd
_refine_ls_weighting_details 'w=1/[\s^2^(Fo^2^)+(0.0720P)^2^+23.5501P] where P=(Fo^2^+2Fc^2^)/3'
_refine_ls_weighting_scheme calc
_refine_ls_wR_factor_gt 0.1710
_refine_ls_wR_factor_ref 0.1784
_reflns_Friedel_coverage 0.000
_reflns_number_gt 8532
_reflns_number_total 9735
_reflns_threshold_expression 'I > 2\s(I)'
_cod_data_source_file om5b00631_si_002.cif
_cod_data_source_block X14114
_cod_database_code 4087825
_shelx_space_group_comment
; 
The symmetry employed for this shelxl refinement is uniquely defined 
by the following loop, which should always be used as a source of 
symmetry information in preference to the above space-group names. 
They are only intended as comments. 
;
_shelx_estimated_absorpt_t_min 0.196
_shelx_estimated_absorpt_t_max 0.964
_shelxl_version_number 2014-2

loop_
_space_group_symop_operation_xyz
'x, y, z'
'-x, -y, -z'

loop_
_atom_site_label
_atom_site_type_symbol
_atom_site_fract_x
_atom_site_fract_y
_atom_site_fract_z
_atom_site_U_iso_or_equiv
_atom_site_adp_type
_atom_site_occupancy
_atom_site_site_symmetry_order
_atom_site_calc_flag
_atom_site_refinement_flags_posn
_atom_site_refinement_flags_adp
_atom_site_refinement_flags_occupancy
_atom_site_disorder_assembly
_atom_site_disorder_group
Br1 Br 0.40901(5) 0.00455(5) 0.32526(4) 0.03245(18) Uani 1 1 d . U . . .
Pd1 Pd 0.36847(3) 0.20023(3) 0.31147(3) 0.02290(14) Uani 1 1 d . U . . .
P1 P 0.32421(11) 0.37260(12) 0.33158(9) 0.0217(3) Uani 1 1 d . U . . .
C1 C 0.2829(4) 0.3655(5) 0.4479(4) 0.0218(11) Uani 1 1 d . U . . .
C2 C 0.2962(5) 0.4489(5) 0.4796(4) 0.0244(11) Uani 1 1 d . U . . .
H2A H 0.3755 0.4368 0.4707 0.029 Uiso 1 1 calc R U . . .
H2B H 0.2510 0.5264 0.4480 0.029 Uiso 1 1 calc R U . . .
C3 C 0.2579(5) 0.4334(5) 0.5727(4) 0.0263(12) Uani 1 1 d . U . . .
H3 H 0.2665 0.4886 0.5921 0.032 Uiso 1 1 calc R U . . .
C4 C 0.3288(5) 0.3148(5) 0.6226(4) 0.0286(12) Uani 1 1 d . U . . .
H4A H 0.3041 0.3052 0.6825 0.034 Uiso 1 1 calc R U . . .
H4B H 0.4084 0.3017 0.6150 0.034 Uiso 1 1 calc R U . . .
C5 C 0.3155(5) 0.2311(5) 0.5919(4) 0.0270(12) Uani 1 1 d . U . . .
H5 H 0.3625 0.1532 0.6238 0.032 Uiso 1 1 calc R U . . .
C6 C 0.3546(5) 0.2462(5) 0.4996(4) 0.0257(12) Uani 1 1 d . U . . .
H6A H 0.3487 0.1901 0.4803 0.031 Uiso 1 1 calc R U . . .
H6B H 0.4341 0.2335 0.4914 0.031 Uiso 1 1 calc R U . . .
C7 C 0.1599(4) 0.3830(5) 0.4642(4) 0.0234(11) Uani 1 1 d . U . . .
H7A H 0.1121 0.4592 0.4322 0.028 Uiso 1 1 calc R U . . .
H7B H 0.1513 0.3282 0.4451 0.028 Uiso 1 1 calc R U . . .
C8 C 0.1217(4) 0.3682(5) 0.5572(4) 0.0240(11) Uani 1 1 d . U . . .
H8 H 0.0414 0.3810 0.5661 0.029 Uiso 1 1 calc R U . . .
C9 C 0.1345(5) 0.4538(5) 0.5862(4) 0.0265(12) Uani 1 1 d . U . . .
H9A H 0.1087 0.4459 0.6459 0.032 Uiso 1 1 calc R U . . .
H9B H 0.0881 0.5307 0.5543 0.032 Uiso 1 1 calc R U . . .
C10 C 0.1929(5) 0.2498(5) 0.6068(4) 0.0256(12) Uani 1 1 d . U . . .
H10A H 0.1839 0.1944 0.5888 0.031 Uiso 1 1 calc R U . . .
H10B H 0.1685 0.2401 0.6668 0.031 Uiso 1 1 calc R U . . .
C11 C 0.4302(5) 0.4355(5) 0.2864(4) 0.0252(11) Uani 1 1 d . U . . .
C12 C 0.5348(4) 0.3626(5) 0.3366(4) 0.0249(12) Uani 1 1 d . U . . .
H12A H 0.5148 0.3679 0.3946 0.030 Uiso 1 1 calc R U . . .
H12B H 0.5620 0.2833 0.3378 0.030 Uiso 1 1 calc R U . . .
C13 C 0.6283(5) 0.4025(5) 0.2967(4) 0.0300(13) Uani 1 1 d . U . . .
H13 H 0.6952 0.3548 0.3298 0.036 Uiso 1 1 calc R U . . .
C14 C 0.6608(5) 0.3927(6) 0.2072(4) 0.0320(13) Uani 1 1 d . U . . .
H14A H 0.6883 0.3137 0.2072 0.038 Uiso 1 1 calc R U . . .
H14B H 0.7214 0.4172 0.1817 0.038 Uiso 1 1 calc R U . . .
C15 C 0.5574(5) 0.4668(6) 0.1565(4) 0.0303(13) Uani 1 1 d . U . . .
H15 H 0.5780 0.4609 0.0980 0.036 Uiso 1 1 calc R U . . .
C16 C 0.4638(5) 0.4274(5) 0.1960(4) 0.0263(12) Uani 1 1 d . U . . .
H16A H 0.4901 0.3489 0.1953 0.032 Uiso 1 1 calc R U . . .
H16B H 0.3979 0.4744 0.1630 0.032 Uiso 1 1 calc R U . . .
C17 C 0.3902(5) 0.5589(5) 0.2834(4) 0.0266(12) Uani 1 1 d . U . . .
H17A H 0.3664 0.5678 0.3404 0.032 Uiso 1 1 calc R U . . .
H17B H 0.3249 0.6063 0.2497 0.032 Uiso 1 1 calc R U . . .
C18 C 0.4844(5) 0.5974(5) 0.2453(4) 0.0299(13) Uani 1 1 d . U . . .
H18 H 0.4573 0.6772 0.2449 0.036 Uiso 1 1 calc R U . . .
C19 C 0.5864(5) 0.5239(5) 0.2966(4) 0.0306(13) Uani 1 1 d . U . . .
H19A H 0.6464 0.5496 0.2724 0.037 Uiso 1 1 calc R U . . .
H19B H 0.5656 0.5301 0.3544 0.037 Uiso 1 1 calc R U . . .
C20 C 0.5171(5) 0.5880(6) 0.1565(4) 0.0331(13) Uani 1 1 d . U . . .
H20A H 0.5774 0.6131 0.1313 0.040 Uiso 1 1 calc R U . . .
H20B H 0.4519 0.6367 0.1228 0.040 Uiso 1 1 calc R U . . .
C21 C 0.1955(4) 0.4677(5) 0.2759(4) 0.0235(11) Uani 1 1 d . U . . .
C22 C 0.1327(4) 0.5801(5) 0.2767(4) 0.0234(11) Uani 1 1 d . U . . .
C23 C 0.0439(5) 0.6498(5) 0.2276(4) 0.0264(12) Uani 1 1 d . U . . .
H23 H 0.0055 0.7269 0.2260 0.032 Uiso 1 1 calc R U . . .
C24 C 0.0105(5) 0.6085(5) 0.1808(4) 0.0284(12) Uani 1 1 d . U . . .
H24 H -0.0494 0.6572 0.1462 0.034 Uiso 1 1 calc R U . . .
C25 C 0.0643(5) 0.4968(5) 0.1847(4) 0.0263(12) Uani 1 1 d . U . . .
C26 C 0.1591(4) 0.4244(5) 0.2306(4) 0.0240(11) Uani 1 1 d . U . . .
O1 O 0.1597(3) 0.6134(3) 0.3316(3) 0.0274(9) Uani 1 1 d . U . . .
C27 C 0.1114(5) 0.7297(5) 0.3252(5) 0.0342(14) Uani 1 1 d . U . . .
H27A H 0.1289 0.7704 0.2690 0.051 Uiso 1 1 calc R U . . .
H27B H 0.1418 0.7421 0.3657 0.051 Uiso 1 1 calc R U . . .
H27C H 0.0300 0.7568 0.3366 0.051 Uiso 1 1 calc R U . . .
O2 O 0.0318(3) 0.4467(4) 0.1452(3) 0.0296(9) Uani 1 1 d . U . . .
C28 C -0.0698(6) 0.5135(6) 0.1054(5) 0.0381(15) Uani 1 1 d . U . . .
H28A H -0.1302 0.5463 0.1453 0.057 Uiso 1 1 calc R U . . .
H28B H -0.0883 0.4667 0.0852 0.057 Uiso 1 1 calc R U . . .
H28C H -0.0609 0.5735 0.0584 0.057 Uiso 1 1 calc R U . . .
C31 C 0.2055(4) 0.3031(5) 0.2302(4) 0.0232(11) Uani 1 1 d . U . . .
C32 C 0.1425(4) 0.2412(5) 0.2776(4) 0.0248(11) Uani 1 1 d D U . . .
C33 C 0.1533(5) 0.1504(5) 0.2557(4) 0.0288(12) Uani 1 1 d . U . . .
H33 H 0.1129 0.1084 0.2892 0.035 Uiso 1 1 calc R U . . .
C34 C 0.2208(5) 0.1175(5) 0.1867(4) 0.0317(13) Uani 1 1 d D U . . .
C35 C 0.2807(5) 0.1799(5) 0.1393(4) 0.0307(13) Uani 1 1 d . U . . .
H35 H 0.3274 0.1592 0.0920 0.037 Uiso 1 1 calc R U . . .
C36 C 0.2743(5) 0.2703(5) 0.1590(4) 0.0263(11) Uani 1 1 d D U . . .
C37 C 0.0562(4) 0.2772(5) 0.3480(4) 0.0253(12) Uani 1 1 d D U . . .
H37 H 0.0585 0.3441 0.3551 0.030 Uiso 1 1 calc R U . . .
C38 C 0.0842(5) 0.1851(5) 0.4299(4) 0.0304(13) Uani 1 1 d D U . . .
H38A H 0.0765 0.1206 0.4262 0.046 Uiso 1 1 calc R U . . .
H38B H 0.0329 0.2134 0.4754 0.046 Uiso 1 1 calc R U . . .
H38C H 0.1613 0.1621 0.4406 0.046 Uiso 1 1 calc R U . . .
C39 C -0.0623(5) 0.3118(6) 0.3274(4) 0.0327(14) Uani 1 1 d D U . . .
H39A H -0.0793 0.3723 0.2755 0.049 Uiso 1 1 calc R U . . .
H39B H -0.1164 0.3377 0.3726 0.049 Uiso 1 1 calc R U . . .
H39C H -0.0671 0.2473 0.3207 0.049 Uiso 1 1 calc R U . . .
C40 C 0.2211(6) 0.0236(6) 0.1624(5) 0.0421(15) Uani 1 1 d D U . . .
H40 H 0.1406 0.0396 0.1644 0.02(3) Uiso 0.623(13) 1 calc R . P A 1
H40A H 0.1987 -0.0228 0.2155 0.03(5) Uiso 0.377(13) 1 calc R . P A 2
C41 C 0.2727(9) -0.0879(8) 0.2241(7) 0.039(3) Uani 0.623(13) 1 d D U P A 1
H41A H 0.3523 -0.1084 0.2248 0.059 Uiso 0.623(13) 1 calc R U P A 1
H41B H 0.2645 -0.1447 0.2083 0.059 Uiso 0.623(13) 1 calc R U P A 1
H41C H 0.2350 -0.0836 0.2795 0.059 Uiso 0.623(13) 1 calc R U P A 1
C42 C 0.2683(15) 0.0195(14) 0.0742(7) 0.069(4) Uani 0.623(13) 1 d D U P A 1
H42A H 0.2280 0.0920 0.0354 0.103 Uiso 0.623(13) 1 calc R U P A 1
H42B H 0.2596 -0.0393 0.0617 0.103 Uiso 0.623(13) 1 calc R U P A 1
H42C H 0.3478 0.0031 0.0685 0.103 Uiso 0.623(13) 1 calc R U P A 1
C41A C 0.1302(13) 0.0641(15) 0.1073(11) 0.041(4) Uani 0.377(13) 1 d D U P A 2
H41D H 0.0575 0.1012 0.1358 0.061 Uiso 0.377(13) 1 calc R U P A 2
H41E H 0.1320 0.0003 0.0943 0.061 Uiso 0.377(13) 1 calc R U P A 2
H41F H 0.1415 0.1174 0.0556 0.061 Uiso 0.377(13) 1 calc R U P A 2
C42A C 0.3355(13) -0.0560(19) 0.1352(18) 0.065(7) Uani 0.377(13) 1 d D U P A 2
H42D H 0.3299 -0.1187 0.1263 0.098 Uiso 0.377(13) 1 calc R U P A 2
H42E H 0.3865 -0.0845 0.1785 0.098 Uiso 0.377(13) 1 calc R U P A 2
H42F H 0.3642 -0.0163 0.0833 0.098 Uiso 0.377(13) 1 calc R U P A 2
C43 C 0.3306(4) 0.3414(5) 0.0983(4) 0.0276(12) Uani 1 1 d D U . . .
H43 H 0.3302 0.3931 0.1269 0.033 Uiso 1 1 calc R U . . .
C44 C 0.4518(5) 0.2730(6) 0.0724(4) 0.0329(14) Uani 1 1 d D U . . .
H44A H 0.4910 0.2204 0.1219 0.049 Uiso 1 1 calc R U . . .
H44B H 0.4881 0.3233 0.0427 0.049 Uiso 1 1 calc R U . . .
H44C H 0.4545 0.2311 0.0358 0.049 Uiso 1 1 calc R U . . .
C45 C 0.2635(5) 0.4142(6) 0.0216(4) 0.0342(14) Uani 1 1 d D U . . .
H45A H 0.2634 0.3659 -0.0083 0.051 Uiso 1 1 calc R U . . .
H45B H 0.2978 0.4635 -0.0151 0.051 Uiso 1 1 calc R U . . .
H45C H 0.1864 0.4596 0.0394 0.051 Uiso 1 1 calc R U . . .
C51 C 0.5273(4) 0.1250(5) 0.3452(4) 0.0246(11) Uani 1 1 d . U . . .
C52 C 0.5777(5) 0.0758(5) 0.4177(4) 0.0254(11) Uani 1 1 d . U . . .
H52 H 0.5384 0.0674 0.4712 0.030 Uiso 1 1 calc R U . . .
C53 C 0.6952(5) 0.0386(5) 0.4047(4) 0.0275(12) Uani 1 1 d . U . . .
H53 H 0.7428 0.0043 0.4488 0.033 Uiso 1 1 calc R U . . .
C54 C 0.7333(5) 0.0567(5) 0.3233(4) 0.0270(12) Uani 1 1 d . U . . .
S1 S 0.62355(11) 0.11902(13) 0.26065(9) 0.0275(3) Uani 1 1 d . U . . .
C55 C 0.8484(5) 0.0325(5) 0.2853(4) 0.0330(13) Uani 1 1 d . U . . .
O3 O 0.8711(4) 0.0461(5) 0.2106(3) 0.0513(13) Uani 1 1 d . U . . .
C56 C 0.9358(5) -0.0038(6) 0.3422(5) 0.0362(15) Uani 1 1 d . U . . .
H56A H 1.0097 -0.0273 0.3117 0.054 Uiso 1 1 calc R U . . .
H56B H 0.9329 -0.0666 0.3892 0.054 Uiso 1 1 calc R U . . .
H56C H 0.9220 0.0588 0.3629 0.054 Uiso 1 1 calc R U . . .
C1S C 0.6884(5) 0.1971(6) 0.5254(5) 0.0427(16) Uani 1 1 d D U . . .
H1S1 H 0.6552 0.1518 0.5707 0.051 Uiso 1 1 calc R U . . .
H1S2 H 0.6686 0.2009 0.4719 0.051 Uiso 1 1 calc R U . . .
Cl1S Cl 0.63186(15) 0.33356(16) 0.53686(13) 0.0476(4) Uani 1 1 d D U . . .
Cl2S Cl 0.83430(14) 0.13168(16) 0.52776(13) 0.0478(4) Uani 1 1 d D U . . .
C2S C 0.6335(8) -0.0826(8) 0.1515(7) 0.066(2) Uani 1 1 d D U . . .
H2S1 H 0.5894 -0.0105 0.1128 0.080 Uiso 1 1 calc R U . . .
H2S2 H 0.5990 -0.0808 0.2086 0.080 Uiso 1 1 calc R U . . .
Cl3S Cl 0.7703(2) -0.0977(2) 0.14455(19) 0.0778(7) Uani 1 1 d D U . . .
Cl4S Cl 0.6286(4) -0.1924(3) 0.1272(2) 0.1034(11) Uani 1 1 d D U . . .
C3S C -0.1262(19) 0.2015(15) 0.0227(19) 0.102(7) Uani 0.515(7) 1 d D U P B 1
H3S1 H -0.0752 0.1572 -0.0161 0.122 Uiso 0.515(7) 1 calc R U P B 1
H3S2 H -0.1496 0.1510 0.0711 0.122 Uiso 0.515(7) 1 calc R U P B 1
Cl5S Cl -0.2418(8) 0.3085(8) -0.0267(7) 0.090(3) Uani 0.515(7) 1 d D U P B 1
Cl6S Cl -0.0569(5) 0.2570(4) 0.0557(4) 0.0825(19) Uani 0.515(7) 1 d D U P B 1
C3T C -0.150(2) 0.156(2) 0.0171(12) 0.118(10) Uani 0.485(7) 1 d D U P B 2
H3T1 H -0.1879 0.1075 0.0523 0.142 Uiso 0.485(7) 1 calc R U P B 2
H3T2 H -0.1064 0.1615 0.0528 0.142 Uiso 0.485(7) 1 calc R U P B 2
Cl5T Cl -0.2498(10) 0.2874(13) -0.0264(12) 0.152(7) Uani 0.485(7) 1 d D U P B 2
Cl6T Cl -0.0615(5) 0.0960(5) -0.0609(4) 0.0807(19) Uani 0.485(7) 1 d D U P B 2

loop_
_atom_site_aniso_label
_atom_site_aniso_U_11
_atom_site_aniso_U_22
_atom_site_aniso_U_33
_atom_site_aniso_U_23
_atom_site_aniso_U_13
_atom_site_aniso_U_12
Br1 0.0213(3) 0.0276(3) 0.0539(4) -0.0118(3) -0.0107(3) -0.0110(3)
Pd1 0.0128(2) 0.0253(2) 0.0362(3) -0.01103(17) -0.00505(15) -0.00942(17)
P1 0.0120(6) 0.0246(7) 0.0343(7) -0.0116(6) -0.0038(5) -0.0092(5)
C1 0.015(2) 0.023(3) 0.032(3) -0.010(2) -0.0051(19) -0.008(2)
C2 0.016(3) 0.027(3) 0.036(3) -0.011(2) -0.005(2) -0.011(2)
C3 0.018(3) 0.031(3) 0.036(3) -0.011(2) -0.005(2) -0.012(2)
C4 0.017(3) 0.034(3) 0.039(3) -0.012(2) -0.006(2) -0.011(2)
C5 0.015(2) 0.027(3) 0.039(3) -0.009(2) -0.007(2) -0.007(2)
C6 0.015(2) 0.026(3) 0.038(3) -0.008(2) -0.008(2) -0.008(2)
C7 0.014(2) 0.024(3) 0.036(3) -0.008(2) -0.0062(19) -0.009(2)
C8 0.012(2) 0.025(3) 0.037(3) -0.010(2) -0.004(2) -0.008(2)
C9 0.018(3) 0.029(3) 0.035(3) -0.012(2) -0.003(2) -0.010(2)
C10 0.016(2) 0.027(3) 0.035(3) -0.012(2) -0.001(2) -0.009(2)
C11 0.016(2) 0.032(3) 0.035(3) -0.011(2) -0.003(2) -0.015(2)
C12 0.015(2) 0.028(3) 0.037(3) -0.010(2) -0.006(2) -0.011(2)
C13 0.016(2) 0.038(3) 0.043(3) -0.011(2) -0.005(2) -0.017(2)
C14 0.019(3) 0.038(3) 0.048(3) -0.017(3) 0.001(2) -0.018(2)
C15 0.021(3) 0.042(3) 0.038(3) -0.015(2) 0.003(2) -0.021(2)
C16 0.016(2) 0.032(3) 0.037(3) -0.012(2) -0.003(2) -0.013(2)
C17 0.020(3) 0.030(3) 0.038(3) -0.012(2) -0.004(2) -0.014(2)
C18 0.025(3) 0.033(3) 0.041(3) -0.012(2) -0.002(2) -0.018(2)
C19 0.022(3) 0.041(3) 0.041(3) -0.014(2) 0.000(2) -0.022(2)
C20 0.025(3) 0.042(3) 0.043(3) -0.013(2) 0.001(2) -0.023(3)
C21 0.015(2) 0.030(3) 0.030(3) -0.009(2) -0.0021(19) -0.013(2)
C22 0.013(2) 0.028(3) 0.033(3) -0.010(2) 0.0004(19) -0.012(2)
C23 0.015(2) 0.028(3) 0.035(3) -0.008(2) -0.003(2) -0.009(2)
C24 0.017(3) 0.032(3) 0.035(3) -0.008(2) -0.005(2) -0.010(2)
C25 0.016(2) 0.036(3) 0.033(3) -0.010(2) -0.004(2) -0.014(2)
C26 0.014(2) 0.029(3) 0.034(3) -0.010(2) -0.003(2) -0.013(2)
O1 0.0207(19) 0.026(2) 0.043(2) -0.0144(17) -0.0050(16) -0.0107(16)
C27 0.025(3) 0.030(3) 0.054(4) -0.018(3) -0.006(3) -0.011(2)
O2 0.0164(19) 0.036(2) 0.042(2) -0.0152(18) -0.0107(16) -0.0085(17)
C28 0.028(3) 0.047(4) 0.049(4) -0.011(3) -0.018(3) -0.018(3)
C31 0.007(2) 0.030(3) 0.036(3) -0.010(2) -0.0085(18) -0.0066(19)
C32 0.013(2) 0.026(3) 0.037(3) -0.007(2) -0.008(2) -0.007(2)
C33 0.021(3) 0.029(3) 0.042(3) -0.011(2) -0.005(2) -0.013(2)
C34 0.023(3) 0.034(3) 0.045(3) -0.014(2) -0.008(2) -0.013(2)
C35 0.023(3) 0.037(3) 0.038(3) -0.016(2) -0.004(2) -0.013(2)
C36 0.015(2) 0.035(3) 0.035(3) -0.011(2) -0.007(2) -0.011(2)
C37 0.012(2) 0.029(3) 0.041(3) -0.013(2) -0.005(2) -0.010(2)
C38 0.025(3) 0.033(3) 0.039(3) -0.010(2) -0.003(2) -0.017(3)
C39 0.018(3) 0.038(3) 0.049(4) -0.014(3) -0.005(2) -0.015(2)
C40 0.038(3) 0.042(3) 0.061(4) -0.025(3) -0.007(3) -0.021(3)
C41 0.034(6) 0.040(5) 0.059(6) -0.024(4) -0.001(4) -0.022(4)
C42 0.094(11) 0.077(9) 0.064(6) -0.032(6) 0.005(6) -0.056(9)
C41A 0.033(7) 0.049(9) 0.061(9) -0.030(7) -0.003(6) -0.024(7)
C42A 0.046(7) 0.060(10) 0.109(17) -0.054(12) -0.007(7) -0.018(7)
C43 0.017(3) 0.036(3) 0.035(3) -0.015(2) -0.002(2) -0.012(2)
C44 0.017(3) 0.046(4) 0.039(3) -0.019(3) -0.001(2) -0.012(3)
C45 0.023(3) 0.043(4) 0.037(3) -0.009(3) -0.005(2) -0.016(3)
C51 0.013(2) 0.024(3) 0.042(3) -0.015(2) -0.001(2) -0.009(2)
C52 0.018(2) 0.020(3) 0.044(3) -0.011(2) -0.007(2) -0.009(2)
C53 0.021(3) 0.022(3) 0.044(3) -0.010(2) -0.007(2) -0.010(2)
C54 0.015(2) 0.023(3) 0.047(3) -0.011(2) -0.009(2) -0.007(2)
S1 0.0153(6) 0.0322(8) 0.0377(8) -0.0118(6) -0.0035(5) -0.0102(6)
C55 0.020(3) 0.031(3) 0.052(3) -0.013(3) -0.002(2) -0.013(2)
O3 0.030(3) 0.072(4) 0.051(3) -0.015(2) -0.001(2) -0.023(3)
C56 0.017(3) 0.037(4) 0.057(4) -0.017(3) -0.005(3) -0.010(3)
C1S 0.036(3) 0.042(4) 0.061(5) -0.014(3) -0.010(3) -0.022(3)
Cl1S 0.0357(9) 0.0490(10) 0.0717(12) -0.0338(9) -0.0109(8) -0.0142(8)
Cl2S 0.0316(8) 0.0456(10) 0.0734(12) -0.0242(9) -0.0078(8) -0.0151(7)
C2S 0.073(6) 0.063(5) 0.077(6) -0.032(5) -0.002(5) -0.033(5)
Cl3S 0.0594(14) 0.0749(16) 0.0970(19) -0.0389(14) -0.0097(12) -0.0146(12)
Cl4S 0.174(3) 0.107(2) 0.0823(18) -0.0386(17) 0.008(2) -0.102(3)
C3S 0.100(11) 0.070(10) 0.141(16) -0.020(9) -0.028(11) -0.038(8)
Cl5S 0.079(5) 0.068(4) 0.096(5) -0.013(3) 0.018(4) -0.028(4)
Cl6S 0.078(3) 0.058(3) 0.105(4) -0.010(3) -0.020(3) -0.027(3)
C3T 0.084(13) 0.133(14) 0.110(11) -0.039(10) -0.029(9) -0.009(11)
Cl5T 0.069(6) 0.151(11) 0.189(13) -0.031(9) -0.053(7) -0.002(7)
Cl6T 0.076(4) 0.069(3) 0.093(4) -0.009(3) -0.015(3) -0.032(3)

loop_
_atom_type_symbol
_atom_type_description
_atom_type_scat_dispersion_real
_atom_type_scat_dispersion_imag
_atom_type_scat_source
C C 0.0181 0.0091 'International Tables Vol C Tables 4.2.6.8 and 6.1.1.4'
H H 0.0000 0.0000 'International Tables Vol C Tables 4.2.6.8 and 6.1.1.4'
O O 0.0492 0.0322 'International Tables Vol C Tables 4.2.6.8 and 6.1.1.4'
P P 0.2955 0.4335 'International Tables Vol C Tables 4.2.6.8 and 6.1.1.4'
S S 0.3331 0.5567 'International Tables Vol C Tables 4.2.6.8 and 6.1.1.4'
Cl Cl 0.3639 0.7018 'International Tables Vol C Tables 4.2.6.8 and 6.1.1.4'
Br Br -0.6763 1.2805 'International Tables Vol C Tables 4.2.6.8 and 6.1.1.4'
Pd Pd 0.1215 3.9337 'International Tables Vol C Tables 4.2.6.8 and 6.1.1.4'

loop_
_geom_angle_atom_site_label_1
_geom_angle_atom_site_label_2
_geom_angle_atom_site_label_3
_geom_angle
C51 Pd1 P1 95.97(16)
C51 Pd1 C31 163.0(2)
P1 Pd1 C31 85.07(14)
C51 Pd1 Br1 81.21(16)
P1 Pd1 Br1 166.86(4)
C31 Pd1 Br1 101.41(14)
C21 P1 C11 107.3(3)
C21 P1 C1 107.1(2)
C11 P1 C1 111.8(3)
C21 P1 Pd1 103.02(19)
C11 P1 Pd1 117.32(19)
C1 P1 Pd1 109.53(18)
C2 C1 C7 109.2(5)
C2 C1 C6 107.4(5)
C7 C1 C6 107.9(5)
C2 C1 P1 117.0(4)
C7 C1 P1 106.7(4)
C6 C1 P1 108.3(4)
C3 C2 C1 110.3(5)
C3 C2 H2A 109.6
C1 C2 H2A 109.6
C3 C2 H2B 109.6
C1 C2 H2B 109.6
H2A C2 H2B 108.1
C4 C3 C2 110.2(5)
C4 C3 C9 109.6(5)
C2 C3 C9 109.4(5)
C4 C3 H3 109.2
C2 C3 H3 109.2
C9 C3 H3 109.2
C3 C4 C5 108.7(5)
C3 C4 H4A 110.0
C5 C4 H4A 110.0
C3 C4 H4B 110.0
C5 C4 H4B 110.0
H4A C4 H4B 108.3
C6 C5 C10 110.7(5)
C6 C5 C4 109.5(5)
C10 C5 C4 109.3(5)
C6 C5 H5 109.1
C10 C5 H5 109.1
C4 C5 H5 109.1
C5 C6 C1 110.6(5)
C5 C6 H6A 109.5
C1 C6 H6A 109.5
C5 C6 H6B 109.5
C1 C6 H6B 109.5
H6A C6 H6B 108.1
C8 C7 C1 110.8(5)
C8 C7 H7A 109.5
C1 C7 H7A 109.5
C8 C7 H7B 109.5
C1 C7 H7B 109.5
H7A C7 H7B 108.1
C10 C8 C9 109.7(5)
C10 C8 C7 109.7(5)
C9 C8 C7 109.2(5)
C10 C8 H8 109.4
C9 C8 H8 109.4
C7 C8 H8 109.4
C8 C9 C3 109.1(5)
C8 C9 H9A 109.9
C3 C9 H9A 109.9
C8 C9 H9B 109.9
C3 C9 H9B 109.9
H9A C9 H9B 108.3
C8 C10 C5 108.9(5)
C8 C10 H10A 109.9
C5 C10 H10A 109.9
C8 C10 H10B 109.9
C5 C10 H10B 109.9
H10A C10 H10B 108.3
C17 C11 C16 107.1(5)
C17 C11 C12 109.1(5)
C16 C11 C12 108.7(5)
C17 C11 P1 116.7(4)
C16 C11 P1 106.8(4)
C12 C11 P1 108.2(4)
C13 C12 C11 110.3(5)
C13 C12 H12A 109.6
C11 C12 H12A 109.6
C13 C12 H12B 109.6
C11 C12 H12B 109.6
H12A C12 H12B 108.1
C19 C13 C14 109.8(5)
C19 C13 C12 109.2(5)
C14 C13 C12 109.7(5)
C19 C13 H13 109.4
C14 C13 H13 109.4
C12 C13 H13 109.4
C13 C14 C15 109.1(5)
C13 C14 H14A 109.9
C15 C14 H14A 109.9
C13 C14 H14B 109.9
C15 C14 H14B 109.9
H14A C14 H14B 108.3
C20 C15 C16 109.8(5)
C20 C15 C14 109.0(5)
C16 C15 C14 109.6(5)
C20 C15 H15 109.5
C16 C15 H15 109.5
C14 C15 H15 109.5
C15 C16 C11 110.6(5)
C15 C16 H16A 109.5
C11 C16 H16A 109.5
C15 C16 H16B 109.5
C11 C16 H16B 109.5
H16A C16 H16B 108.1
C11 C17 C18 110.6(5)
C11 C17 H17A 109.5
C18 C17 H17A 109.5
C11 C17 H17B 109.5
C18 C17 H17B 109.5
H17A C17 H17B 108.1
C20 C18 C19 109.5(5)
C20 C18 C17 109.2(5)
C19 C18 C17 110.0(5)
C20 C18 H18 109.4
C19 C18 H18 109.4
C17 C18 H18 109.4
C13 C19 C18 109.5(5)
C13 C19 H19A 109.8
C18 C19 H19A 109.8
C13 C19 H19B 109.8
C18 C19 H19B 109.8
H19A C19 H19B 108.2
C18 C20 C15 109.6(5)
C18 C20 H20A 109.7
C15 C20 H20A 109.7
C18 C20 H20B 109.7
C15 C20 H20B 109.7
H20A C20 H20B 108.2
C22 C21 C26 118.4(5)
C22 C21 P1 123.6(4)
C26 C21 P1 118.1(4)
O1 C22 C23 122.6(5)
O1 C22 C21 116.4(5)
C23 C22 C21 120.9(6)
C24 C23 C22 120.6(6)
C24 C23 H23 119.7
C22 C23 H23 119.7
C25 C24 C23 119.5(6)
C25 C24 H24 120.3
C23 C24 H24 120.3
C24 C25 O2 123.6(5)
C24 C25 C26 121.3(6)
O2 C25 C26 115.1(5)
C21 C26 C25 118.9(5)
C21 C26 C31 126.8(5)
C25 C26 C31 114.0(5)
C22 O1 C27 118.2(5)
O1 C27 H27A 109.5
O1 C27 H27B 109.5
H27A C27 H27B 109.5
O1 C27 H27C 109.5
H27A C27 H27C 109.5
H27B C27 H27C 109.5
C25 O2 C28 117.1(5)
O2 C28 H28A 109.5
O2 C28 H28B 109.5
H28A C28 H28B 109.5
O2 C28 H28C 109.5
H28A C28 H28C 109.5
H28B C28 H28C 109.5
C32 C31 C36 117.5(5)
C32 C31 C26 117.5(5)
C36 C31 C26 118.7(5)
C32 C31 Pd1 98.1(4)
C36 C31 Pd1 90.2(3)
C26 C31 Pd1 106.6(3)
C33 C32 C31 119.6(5)
C33 C32 C37 118.3(5)
C31 C32 C37 122.0(5)
C32 C33 C34 123.1(6)
C32 C33 H33 118.5
C34 C33 H33 118.5
C33 C34 C35 117.1(6)
C33 C34 C40 120.1(6)
C35 C34 C40 122.6(6)
C36 C35 C34 122.3(6)
C36 C35 H35 118.9
C34 C35 H35 118.9
C35 C36 C31 120.3(6)
C35 C36 C43 118.4(5)
C31 C36 C43 120.9(5)
C32 C37 C38 111.0(5)
C32 C37 C39 111.3(5)
C38 C37 C39 110.9(5)
C32 C37 H37 107.8
C38 C37 H37 107.8
C39 C37 H37 107.8
C37 C38 H38A 109.5
C37 C38 H38B 109.5
H38A C38 H38B 109.5
C37 C38 H38C 109.5
H38A C38 H38C 109.5
H38B C38 H38C 109.5
C37 C39 H39A 109.5
C37 C39 H39B 109.5
H39A C39 H39B 109.5
C37 C39 H39C 109.5
H39A C39 H39C 109.5
H39B C39 H39C 109.5
C41A C40 C34 112.2(8)
C41 C40 C34 112.7(6)
C41 C40 C42 111.9(9)
C34 C40 C42 114.4(8)
C41A C40 C42A 115.8(12)
C34 C40 C42A 114.4(9)
C41 C40 H40 105.6
C34 C40 H40 105.6
C42 C40 H40 105.6
C41A C40 H40A 104.3
C34 C40 H40A 104.3
C42A C40 H40A 104.3
C40 C41 H41A 109.5
C40 C41 H41B 109.5
H41A C41 H41B 109.5
C40 C41 H41C 109.5
H41A C41 H41C 109.5
H41B C41 H41C 109.5
C40 C42 H42A 109.5
C40 C42 H42B 109.5
H42A C42 H42B 109.5
C40 C42 H42C 109.5
H42A C42 H42C 109.5
H42B C42 H42C 109.5
C40 C41A H41D 109.5
C40 C41A H41E 109.5
H41D C41A H41E 109.5
C40 C41A H41F 109.5
H41D C41A H41F 109.5
H41E C41A H41F 109.5
C40 C42A H42D 109.5
C40 C42A H42E 109.5
H42D C42A H42E 109.5
C40 C42A H42F 109.5
H42D C42A H42F 109.5
H42E C42A H42F 109.5
C36 C43 C44 113.2(5)
C36 C43 C45 110.4(5)
C44 C43 C45 110.6(5)
C36 C43 H43 107.5
C44 C43 H43 107.5
C45 C43 H43 107.5
C43 C44 H44A 109.5
C43 C44 H44B 109.5
H44A C44 H44B 109.5
C43 C44 H44C 109.5
H44A C44 H44C 109.5
H44B C44 H44C 109.5
C43 C45 H45A 109.5
C43 C45 H45B 109.5
H45A C45 H45B 109.5
C43 C45 H45C 109.5
H45A C45 H45C 109.5
H45B C45 H45C 109.5
C52 C51 S1 111.5(4)
C52 C51 Pd1 136.5(5)
S1 C51 Pd1 112.0(3)
C51 C52 C53 112.5(6)
C51 C52 H52 123.8
C53 C52 H52 123.8
C54 C53 C52 113.5(6)
C54 C53 H53 123.3
C52 C53 H53 123.3
C53 C54 C55 129.4(6)
C53 C54 S1 110.6(4)
C55 C54 S1 120.0(5)
C51 S1 C54 91.9(3)
O3 C55 C54 121.9(6)
O3 C55 C56 121.1(6)
C54 C55 C56 116.9(6)
C55 C56 H56A 109.5
C55 C56 H56B 109.5
H56A C56 H56B 109.5
C55 C56 H56C 109.5
H56A C56 H56C 109.5
H56B C56 H56C 109.5
Cl2S C1S Cl1S 111.5(4)
Cl2S C1S H1S1 109.3
Cl1S C1S H1S1 109.3
Cl2S C1S H1S2 109.3
Cl1S C1S H1S2 109.3
H1S1 C1S H1S2 108.0
Cl3S C2S Cl4S 111.9(5)
Cl3S C2S H2S1 109.2
Cl4S C2S H2S1 109.2
Cl3S C2S H2S2 109.2
Cl4S C2S H2S2 109.2
H2S1 C2S H2S2 107.9
Cl5S C3S Cl6S 109.7(11)
Cl5S C3S H3S1 109.7
Cl6S C3S H3S1 109.7
Cl5S C3S H3S2 109.7
Cl6S C3S H3S2 109.7
H3S1 C3S H3S2 108.2
Cl5T C3T Cl6T 110.2(12)
Cl5T C3T H3T1 109.6
Cl6T C3T H3T1 109.6
Cl5T C3T H3T2 109.6
Cl6T C3T H3T2 109.6
H3T1 C3T H3T2 108.1

loop_
_geom_bond_atom_site_label_1
_geom_bond_atom_site_label_2
_geom_bond_distance
Br1 Pd1 2.4685(7)
Pd1 C51 2.028(6)
Pd1 P1 2.3328(15)
Pd1 C31 2.440(5)
P1 C21 1.858(6)
P1 C11 1.909(6)
P1 C1 1.929(6)
C1 C2 1.538(8)
C1 C7 1.540(7)
C1 C6 1.548(8)
C2 C3 1.536(8)
C2 H2A 0.9900
C2 H2B 0.9900
C3 C4 1.528(8)
C3 C9 1.536(8)
C3 H3 1.0000
C4 C5 1.531(9)
C4 H4A 0.9900
C4 H4B 0.9900
C5 C6 1.526(9)
C5 C10 1.530(8)
C5 H5 1.0000
C6 H6A 0.9900
C6 H6B 0.9900
C7 C8 1.535(8)
C7 H7A 0.9900
C7 H7B 0.9900
C8 C10 1.526(8)
C8 C9 1.533(8)
C8 H8 1.0000
C9 H9A 0.9900
C9 H9B 0.9900
C10 H10A 0.9900
C10 H10B 0.9900
C11 C17 1.539(8)
C11 C16 1.542(8)
C11 C12 1.549(8)
C12 C13 1.545(8)
C12 H12A 0.9900
C12 H12B 0.9900
C13 C19 1.522(9)
C13 C14 1.535(9)
C13 H13 1.0000
C14 C15 1.542(9)
C14 H14A 0.9900
C14 H14B 0.9900
C15 C20 1.523(9)
C15 C16 1.541(8)
C15 H15 1.0000
C16 H16A 0.9900
C16 H16B 0.9900
C17 C18 1.540(8)
C17 H17A 0.9900
C17 H17B 0.9900
C18 C20 1.521(9)
C18 C19 1.534(9)
C18 H18 1.0000
C19 H19A 0.9900
C19 H19B 0.9900
C20 H20A 0.9900
C20 H20B 0.9900
C21 C22 1.403(8)
C21 C26 1.409(8)
C22 O1 1.360(7)
C22 C23 1.384(8)
C23 C24 1.380(9)
C23 H23 0.9500
C24 C25 1.370(9)
C24 H24 0.9500
C25 O2 1.374(7)
C25 C26 1.414(8)
C26 C31 1.517(8)
O1 C27 1.420(7)
C27 H27A 0.9800
C27 H27B 0.9800
C27 H27C 0.9800
O2 C28 1.424(7)
C28 H28A 0.9800
C28 H28B 0.9800
C28 H28C 0.9800
C31 C32 1.427(8)
C31 C36 1.430(8)
C32 C33 1.382(9)
C32 C37 1.521(8)
C33 C34 1.393(9)
C33 H33 0.9500
C34 C35 1.399(9)
C34 C40 1.508(9)
C35 C36 1.379(9)
C35 H35 0.9500
C36 C43 1.516(8)
C37 C38 1.527(7)
C37 C39 1.534(7)
C37 H37 1.0000
C38 H38A 0.9800
C38 H38B 0.9800
C38 H38C 0.9800
C39 H39A 0.9800
C39 H39B 0.9800
C39 H39C 0.9800
C40 C41A 1.497(12)
C40 C41 1.498(10)
C40 C42 1.513(11)
C40 C42A 1.513(12)
C40 H40 1.0000
C40 H40A 1.0000
C41 H41A 0.9800
C41 H41B 0.9800
C41 H41C 0.9800
C42 H42A 0.9800
C42 H42B 0.9800
C42 H42C 0.9800
C41A H41D 0.9800
C41A H41E 0.9800
C41A H41F 0.9800
C42A H42D 0.9800
C42A H42E 0.9800
C42A H42F 0.9800
C43 C44 1.521(7)
C43 C45 1.537(7)
C43 H43 1.0000
C44 H44A 0.9800
C44 H44B 0.9800
C44 H44C 0.9800
C45 H45A 0.9800
C45 H45B 0.9800
C45 H45C 0.9800
C51 C52 1.360(9)
C51 S1 1.715(6)
C52 C53 1.416(8)
C52 H52 0.9500
C53 C54 1.355(9)
C53 H53 0.9500
C54 C55 1.475(8)
C54 S1 1.732(6)
C55 O3 1.219(9)
C55 C56 1.493(9)
C56 H56A 0.9800
C56 H56B 0.9800
C56 H56C 0.9800
C1S Cl2S 1.754(6)
C1S Cl1S 1.765(7)
C1S H1S1 0.9900
C1S H1S2 0.9900
C2S Cl3S 1.744(9)
C2S Cl4S 1.756(8)
C2S H2S1 0.9900
C2S H2S2 0.9900
C3S Cl5S 1.724(14)
C3S Cl6S 1.738(14)
C3S H3S1 0.9900
C3S H3S2 0.9900
C3T Cl5T 1.725(14)
C3T Cl6T 1.745(15)
C3T H3T1 0.9900
C3T H3T2 0.9900
